data_7212452
loop_
_publ_author_name
'Brondel, Nicolas'
'Moynihan, Eamonn J. A.'
'Lehane, K. Niamh'
'Eccles, Kevin S.'
'Elcoate, Curtis J.'
'Coles, Simon J.'
'Lawrence, Simon E.'
'Maguire, Anita R.'

_publ_section_title
;
 Does intermolecular S&#xE001;O&#x22EF;H--C--S&#xE001;O hydrogen bonding
 in sulfoxides and sulfones provide a robust supramolecular synthon in the
 solid state?
;
_journal_issue 10
_journal_name_full CrystEngComm
_journal_page_first 2910
_journal_paper_doi 10.1039/c000371a
_journal_volume 12
_journal_year 2010
_chemical_absolute_configuration ad
_chemical_formula_moiety 'C16 H18 O3 S'
_chemical_formula_sum 'C16 H18 O3 S'
_chemical_formula_weight 290.36
_chemical_name_systematic
;
?
;
_space_group_IT_number 29
_symmetry_cell_setting orthorhombic
_symmetry_space_group_name_Hall 'P 2c -2ac'
_symmetry_space_group_name_H-M 'P c a 21'
_atom_sites_solution_hydrogens geom
_atom_sites_solution_primary direct
_atom_sites_solution_secondary difmap
_audit_creation_method SHELXL-97
_cell_angle_alpha 90.00
_cell_angle_beta 90.00
_cell_angle_gamma 90.00
_cell_formula_units_Z 4
_cell_length_a 12.4822(15)
_cell_length_b 8.0394(9)
_cell_length_c 14.9907(9)
_cell_measurement_reflns_used 25
_cell_measurement_temperature 293(2)
_cell_measurement_theta_max 13.25
_cell_measurement_theta_min 8.27
_cell_volume 1504.3(3)
_computing_cell_refinement 'Nonius MACH3'
_computing_data_collection 'Nonius MACH3'
_computing_data_reduction 'PLATON (Spek, 2002)'
_computing_molecular_graphics 'PLATON (Spek, 2002)'
_computing_publication_material 'SHELXL_97; PLATON'
_computing_structure_refinement 'SHELXL-97 (Sheldrick, 1997)'
_computing_structure_solution 'SHELXS-97 (Sheldrick, 1990)'
_diffrn_ambient_temperature 293(2)
_diffrn_measured_fraction_theta_full 1.000
_diffrn_measured_fraction_theta_max 1.000
_diffrn_measurement_device_type 'Nonius MACH3'
_diffrn_measurement_method '\w-\q scans'
_diffrn_radiation_monochromator graphite
_diffrn_radiation_source 'fine-focus sealed tube'
_diffrn_radiation_type MoK\a
_diffrn_radiation_wavelength 0.71070
_diffrn_reflns_av_R_equivalents 0.0531
_diffrn_reflns_av_sigmaI/netI 0.0900
_diffrn_reflns_limit_h_max 15
_diffrn_reflns_limit_h_min -15
_diffrn_reflns_limit_k_max 9
_diffrn_reflns_limit_k_min -9
_diffrn_reflns_limit_l_max 18
_diffrn_reflns_limit_l_min -18
_diffrn_reflns_number 3012
_diffrn_reflns_theta_full 25.47
_diffrn_reflns_theta_max 25.47
_diffrn_reflns_theta_min 2.53
_diffrn_standards_decay_% 0
_diffrn_standards_interval_time 60
_diffrn_standards_number 3
_exptl_absorpt_coefficient_mu 0.219
_exptl_absorpt_correction_type none
_exptl_crystal_colour colourless
_exptl_crystal_density_diffrn 1.282
_exptl_crystal_density_method 'not measured'
_exptl_crystal_description tetrahderon
_exptl_crystal_F_000 616
_exptl_crystal_size_max 0.54
_exptl_crystal_size_mid 0.45
_exptl_crystal_size_min 0.42
_refine_diff_density_max 0.210
_refine_diff_density_min -0.242
_refine_diff_density_rms 0.056
_refine_ls_abs_structure_details 'Flack H D (1983), Acta Cryst. A39, 876-881'
_refine_ls_abs_structure_Flack 0.07(13)
_refine_ls_extinction_method none
_refine_ls_goodness_of_fit_ref 1.032
_refine_ls_hydrogen_treatment constr
_refine_ls_matrix_type full
_refine_ls_number_parameters 184
_refine_ls_number_reflns 2800
_refine_ls_number_restraints 1
_refine_ls_restrained_S_all 1.032
_refine_ls_R_factor_all 0.1368
_refine_ls_R_factor_gt 0.0522
_refine_ls_shift/su_max 0.000
_refine_ls_shift/su_mean 0.000
_refine_ls_structure_factor_coef Fsqd
_refine_ls_weighting_details 'calc w=1/[\s^2^(Fo^2^)+(0.0653P)^2^+0.0000P] where P=(Fo^2^+2Fc^2^)/3'
_refine_ls_weighting_scheme calc
_refine_ls_wR_factor_gt 0.1099
_refine_ls_wR_factor_ref 0.1320
_reflns_number_gt 1783
_reflns_number_total 2800
_reflns_threshold_expression >2sigma(I)
_cod_data_source_file c000371a.txt
_cod_data_source_block compound_30
_cod_depositor_comments
;
The following automatic conversions were performed:

'_exptl_absorpt_correction_type' value 'None' changed to 'none'
according to /home/saulius/struct/CIF-dictionaries/cif_core.dic
dictionary named 'cif_core.dic' version 2.4.2 from 2011-04-26.

Automatic conversion script
Id: cif_fix_values 1891 2012-01-12 08:04:46Z andrius 
;
_cod_database_code 7212452

loop_
_symmetry_equiv_pos_as_xyz
'x, y, z'
'-x, -y, z+1/2'
'-x+1/2, y, z+1/2'
'x+1/2, -y, z'

loop_
_atom_site_label
_atom_site_type_symbol
_atom_site_fract_x
_atom_site_fract_y
_atom_site_fract_z
_atom_site_U_iso_or_equiv
_atom_site_adp_type
_atom_site_occupancy
_atom_site_symmetry_multiplicity
_atom_site_calc_flag
_atom_site_refinement_flags
C1 C 1.0224(5) 1.0648(8) 0.6489(4) 0.0846(19) Uani 1 1 d .
H1A H 1.0103 1.1642 0.6148 0.127 Uiso 1 1 calc R
H1B H 1.0918 1.0701 0.6764 0.127 Uiso 1 1 calc R
H1C H 0.9684 1.0551 0.6942 0.127 Uiso 1 1 calc R
O2 O 1.0175(3) 0.9229(5) 0.5910(2) 0.0701(10) Uani 1 1 d .
C3 C 0.9305(3) 0.9052(6) 0.5378(3) 0.0495(12) Uani 1 1 d .
C4 C 0.8363(4) 0.9947(6) 0.5463(3) 0.0459(11) Uani 1 1 d .
H4 H 0.8300 1.0756 0.5903 0.055 Uiso 1 1 calc R
C5 C 0.7509(4) 0.9633(6) 0.4888(3) 0.0447(11) Uani 1 1 d .
H5 H 0.6880 1.0241 0.4951 0.054 Uiso 1 1 calc R
C6 C 0.7573(3) 0.8446(5) 0.4230(3) 0.0398(11) Uani 1 1 d .
C7 C 0.8518(3) 0.7543(6) 0.4169(3) 0.0561(14) Uani 1 1 d .
H7 H 0.8577 0.6719 0.3736 0.067 Uiso 1 1 calc R
C8 C 0.9366(4) 0.7830(7) 0.4727(4) 0.0628(14) Uani 1 1 d .
H8 H 0.9988 0.7202 0.4669 0.075 Uiso 1 1 calc R
C9 C 0.6648(3) 0.8148(5) 0.3607(3) 0.0450(11) Uani 1 1 d .
H9 H 0.6132 0.9055 0.3685 0.054 Uiso 1 1 calc R
C10 C 0.6952(4) 0.8071(7) 0.2635(3) 0.0616(14) Uani 1 1 d .
H10A H 0.7328 0.9067 0.2473 0.092 Uiso 1 1 calc R
H10B H 0.6316 0.7972 0.2278 0.092 Uiso 1 1 calc R
H10C H 0.7405 0.7124 0.2534 0.092 Uiso 1 1 calc R
S11 S 0.59920(8) 0.61813(13) 0.39502(7) 0.0464(3) Uani 1 1 d .
O12 O 0.5594(3) 0.6458(5) 0.4867(2) 0.0649(10) Uani 1 1 d .
C13 C 0.4849(3) 0.6253(5) 0.3223(3) 0.0393(10) Uani 1 1 d .
C14 C 0.3953(4) 0.7186(5) 0.3466(3) 0.0452(10) Uani 1 1 d .
H14 H 0.3947 0.7787 0.3996 0.054 Uiso 1 1 calc R
C15 C 0.3082(4) 0.7202(6) 0.2909(3) 0.0477(12) Uani 1 1 d .
H15 H 0.2478 0.7811 0.3067 0.057 Uiso 1 1 calc R
C16 C 0.3087(3) 0.6324(6) 0.2111(3) 0.0410(10) Uani 1 1 d .
C17 C 0.3986(3) 0.5405(5) 0.1869(3) 0.0442(10) Uani 1 1 d .
H17 H 0.4000 0.4819 0.1334 0.053 Uiso 1 1 calc R
C18 C 0.4854(4) 0.5378(6) 0.2435(3) 0.0445(11) Uani 1 1 d .
H18 H 0.5455 0.4757 0.2281 0.053 Uiso 1 1 calc R
O19 O 0.2177(2) 0.6429(4) 0.16162(19) 0.0530(9) Uani 1 1 d .
C20 C 0.2141(4) 0.5552(8) 0.0788(3) 0.0690(15) Uani 1 1 d .
H20A H 0.2676 0.5991 0.0393 0.103 Uiso 1 1 calc R
H20B H 0.1446 0.5684 0.0523 0.103 Uiso 1 1 calc R
H20C H 0.2277 0.4393 0.0891 0.103 Uiso 1 1 calc R

loop_
_atom_site_aniso_label
_atom_site_aniso_U_11
_atom_site_aniso_U_22
_atom_site_aniso_U_33
_atom_site_aniso_U_23
_atom_site_aniso_U_13
_atom_site_aniso_U_12
C1 0.075(4) 0.094(5) 0.085(4) -0.003(4) -0.028(3) -0.030(3)
O2 0.050(2) 0.069(2) 0.091(3) 0.005(2) -0.021(2) -0.0091(18)
C3 0.041(3) 0.046(3) 0.061(3) 0.010(2) -0.008(2) -0.012(2)
C4 0.052(3) 0.047(3) 0.039(2) -0.001(2) 0.002(2) -0.003(2)
C5 0.039(2) 0.046(3) 0.049(3) 0.004(2) 0.003(2) 0.002(2)
C6 0.038(2) 0.039(2) 0.042(3) 0.0022(18) 0.0036(18) -0.0031(19)
C7 0.046(2) 0.048(3) 0.075(4) -0.018(2) 0.004(3) 0.004(2)
C8 0.037(3) 0.060(3) 0.091(4) -0.014(3) -0.004(3) 0.013(2)
C9 0.043(2) 0.041(2) 0.051(3) 0.000(2) -0.001(2) -0.0027(19)
C10 0.066(3) 0.074(4) 0.045(3) 0.011(3) -0.001(2) -0.013(3)
S11 0.0454(6) 0.0468(5) 0.0471(6) 0.0074(7) -0.0046(6) -0.0058(6)
O12 0.059(2) 0.089(3) 0.0468(19) 0.0050(19) -0.0056(16) -0.0162(19)
C13 0.034(2) 0.043(2) 0.041(2) 0.004(2) 0.0008(19) -0.003(2)
C14 0.052(3) 0.043(3) 0.041(2) -0.009(2) 0.002(2) -0.005(2)
C15 0.038(3) 0.046(3) 0.059(3) -0.007(2) 0.007(2) 0.004(2)
C16 0.038(2) 0.043(3) 0.043(2) 0.000(2) 0.0000(19) -0.005(2)
C17 0.040(2) 0.050(3) 0.043(2) -0.008(2) -0.002(2) -0.002(2)
C18 0.040(2) 0.046(3) 0.047(3) -0.007(2) 0.004(2) 0.004(2)
O19 0.0436(19) 0.063(2) 0.052(2) -0.0036(16) -0.0062(16) 0.0007(15)
C20 0.065(4) 0.086(4) 0.056(3) -0.007(3) -0.016(3) 0.002(3)

loop_
_atom_type_symbol
_atom_type_description
_atom_type_scat_dispersion_real
_atom_type_scat_dispersion_imag
_atom_type_scat_source
C C 0.0033 0.0016 'International Tables Vol C Tables 4.2.6.8 and 6.1.1.4'
H H 0.0000 0.0000 'International Tables Vol C Tables 4.2.6.8 and 6.1.1.4'
O O 0.0106 0.0060 'International Tables Vol C Tables 4.2.6.8 and 6.1.1.4'
S S 0.1246 0.1234 'International Tables Vol C Tables 4.2.6.8 and 6.1.1.4'

loop_
_geom_angle_atom_site_label_1
_geom_angle_atom_site_label_2
_geom_angle_atom_site_label_3
_geom_angle
O2 C1 H1A 109.5
O2 C1 H1B 109.5
H1A C1 H1B 109.5
O2 C1 H1C 109.5
H1A C1 H1C 109.5
H1B C1 H1C 109.5
C3 O2 C1 118.3(4)
O2 C3 C4 124.9(4)
O2 C3 C8 116.4(4)
C4 C3 C8 118.6(4)
C3 C4 C5 119.9(4)
C3 C4 H4 120.0
C5 C4 H4 120.0
C6 C5 C4 121.7(4)
C6 C5 H5 119.2
C4 C5 H5 119.2
C5 C6 C7 117.3(4)
C5 C6 C9 120.8(4)
C7 C6 C9 121.9(4)
C8 C7 C6 121.9(4)
C8 C7 H7 119.0
C6 C7 H7 119.0
C7 C8 C3 120.5(4)
C7 C8 H8 119.8
C3 C8 H8 119.8
C6 C9 C10 114.4(4)
C6 C9 S11 107.6(3)
C10 C9 S11 110.2(3)
C6 C9 H9 108.1
C10 C9 H9 108.1
S11 C9 H9 108.1
C9 C10 H10A 109.5
C9 C10 H10B 109.5
H10A C10 H10B 109.5
C9 C10 H10C 109.5
H10A C10 H10C 109.5
H10B C10 H10C 109.5
O12 S11 C13 107.0(2)
O12 S11 C9 106.2(2)
C13 S11 C9 98.9(2)
C18 C13 C14 120.2(4)
C18 C13 S11 120.1(3)
C14 C13 S11 119.7(3)
C15 C14 C13 118.8(4)
C15 C14 H14 120.6
C13 C14 H14 120.6
C14 C15 C16 121.1(4)
C14 C15 H15 119.5
C16 C15 H15 119.5
O19 C16 C15 115.7(4)
O19 C16 C17 124.4(4)
C15 C16 C17 119.9(4)
C18 C17 C16 118.8(4)
C18 C17 H17 120.6
C16 C17 H17 120.6
C13 C18 C17 121.2(4)
C13 C18 H18 119.4
C17 C18 H18 119.4
C16 O19 C20 118.0(4)
O19 C20 H20A 109.5
O19 C20 H20B 109.5
H20A C20 H20B 109.5
O19 C20 H20C 109.5
H20A C20 H20C 109.5
H20B C20 H20C 109.5

loop_
_geom_bond_atom_site_label_1
_geom_bond_atom_site_label_2
_geom_bond_distance
C1 O2 1.434(6)
C1 H1A 0.9600
C1 H1B 0.9600
C1 H1C 0.9600
O2 C3 1.355(5)
C3 C4 1.384(6)
C3 C8 1.387(7)
C4 C5 1.394(6)
C4 H4 0.9300
C5 C6 1.375(5)
C5 H5 0.9300
C6 C7 1.388(6)
C6 C9 1.503(6)
C7 C8 1.369(6)
C7 H7 0.9300
C8 H8 0.9300
C9 C10 1.507(6)
C9 S11 1.853(4)
C9 H9 0.9800
C10 H10A 0.9600
C10 H10B 0.9600
C10 H10C 0.9600
S11 O12 1.479(3)
S11 C13 1.797(4)
C13 C18 1.375(6)
C13 C14 1.395(6)
C14 C15 1.371(6)
C14 H14 0.9300
C15 C16 1.388(6)
C15 H15 0.9300
C16 O19 1.360(5)
C16 C17 1.392(6)
C17 C18 1.376(6)
C17 H17 0.9300
C18 H18 0.9300
O19 C20 1.429(6)
C20 H20A 0.9600
C20 H20B 0.9600
C20 H20C 0.9600

loop_
_geom_torsion_atom_site_label_1
_geom_torsion_atom_site_label_2
_geom_torsion_atom_site_label_3
_geom_torsion_atom_site_label_4
_geom_torsion
C1 O2 C3 C4 -13.0(7)
C1 O2 C3 C8 169.6(5)
O2 C3 C4 C5 -178.6(4)
C8 C3 C4 C5 -1.3(7)
C3 C4 C5 C6 0.0(6)
C4 C5 C6 C7 1.2(6)
C4 C5 C6 C9 -179.0(4)
C5 C6 C7 C8 -1.2(7)
C9 C6 C7 C8 179.0(4)
C6 C7 C8 C3 -0.1(8)
O2 C3 C8 C7 178.9(4)
C4 C3 C8 C7 1.3(8)
C5 C6 C9 C10 132.2(4)
C7 C6 C9 C10 -48.0(6)
C5 C6 C9 S11 -105.0(4)
C7 C6 C9 S11 74.8(5)
C6 C9 S11 O12 62.2(3)
C10 C9 S11 O12 -172.4(3)
C6 C9 S11 C13 172.9(3)
C10 C9 S11 C13 -61.7(4)
O12 S11 C13 C18 -152.0(3)
C9 S11 C13 C18 97.9(4)
O12 S11 C13 C14 27.3(4)
C9 S11 C13 C14 -82.7(4)
C18 C13 C14 C15 0.4(6)
S11 C13 C14 C15 -178.9(3)
C13 C14 C15 C16 -0.7(7)
C14 C15 C16 O19 179.8(4)
C14 C15 C16 C17 0.2(7)
O19 C16 C17 C18 -179.1(4)
C15 C16 C17 C18 0.5(6)
C14 C13 C18 C17 0.3(6)
S11 C13 C18 C17 179.6(4)
C16 C17 C18 C13 -0.7(6)
C15 C16 O19 C20 179.8(4)
C17 C16 O19 C20 -0.6(7)
